data_4067605
loop_
_publ_author_name
'Esteruelas, Miguel A.'
'Fern\'andez, Israel'
'Herrera, Antonio'
'Mart\'in-Ortiz, Mamen'
'Mart\'inez-\'Alvarez, Roberto'
'Oliv\'an, Montserrat'
'O\~nate, Enrique'
'Sierra, Miguel A.'
'Valencia, Marta'

_publ_section_title
;
 Multiple C&#x2212;H Bond Activation of Phenyl-Substituted Pyrimidines and
 Triazines Promoted by an Osmium Polyhydride: Formation of Osmapolycycles
 with Three, Five, and Eight Fused Rings
;
_journal_issue 4
_journal_name_full Organometallics
_journal_page_first 976
_journal_paper_doi 10.1021/om901030q
_journal_volume 29
_journal_year 2010
_chemical_formula_sum 'C38 H64 N2 Os P2'
_chemical_formula_weight 801.05
_chemical_name_systematic
; 
 ? 
;
_space_group_IT_number 14
_symmetry_cell_setting monoclinic
_symmetry_space_group_name_Hall '-P 2ybc'
_symmetry_space_group_name_H-M 'P 1 21/c 1'
_atom_sites_solution_hydrogens geom
_atom_sites_solution_primary direct
_atom_sites_solution_secondary difmap
_audit_creation_method SHELXL-97
_cell_angle_alpha 90.00
_cell_angle_beta 93.605(5)
_cell_angle_gamma 90.00
_cell_formula_units_Z 4
_cell_length_a 19.939(6)
_cell_length_b 16.984(5)
_cell_length_c 11.087(3)
_cell_measurement_reflns_used 9083
_cell_measurement_temperature 100(2)
_cell_measurement_theta_max 24
_cell_measurement_theta_min 2
_cell_volume 3747.1(19)
_computing_cell_refinement 'SAINT+ v. 6.1 (Bruker AXS, 2000)'
_computing_data_collection 'SMART v. 5.625 (Bruker AXS, 2000)'
_computing_data_reduction 'SAINT+ v. 6.1 (Bruker AXS, 2000)'
_computing_molecular_graphics 'XP, SHELXTL v. 6.1 (Bruker, 2000)'
_computing_publication_material 'XCIF, SHELXTL v. 6.1 (Bruker, 2000)'
_computing_structure_refinement 'SHELXL-97 (Sheldrick, 1997)'
_computing_structure_solution 'SHELXS-97 (Sheldrick, 1990)'
_diffrn_ambient_temperature 100(2)
_diffrn_detector_area_resol_mean 8.26
_diffrn_measured_fraction_theta_full 0.999
_diffrn_measured_fraction_theta_max 0.939
_diffrn_measurement_device_type 'Bruker SMART APEX CCD system'
_diffrn_measurement_method '\w rotations with narrow frames'
_diffrn_radiation_monochromator graphite
_diffrn_radiation_source 'fine-focus sealed tube'
_diffrn_radiation_type MoK\a
_diffrn_radiation_wavelength 0.71073
_diffrn_reflns_av_R_equivalents 0.0610
_diffrn_reflns_av_sigmaI/netI 0.0659
_diffrn_reflns_limit_h_max 26
_diffrn_reflns_limit_h_min -27
_diffrn_reflns_limit_k_max 21
_diffrn_reflns_limit_k_min -22
_diffrn_reflns_limit_l_max 14
_diffrn_reflns_limit_l_min -14
_diffrn_reflns_number 46190
_diffrn_reflns_theta_full 27.50
_diffrn_reflns_theta_max 28.94
_diffrn_reflns_theta_min 1.58
_diffrn_standards_decay_% 'no decay'
_exptl_absorpt_coefficient_mu 3.516
_exptl_absorpt_correction_T_max 0.812
_exptl_absorpt_correction_T_min 0.567
_exptl_absorpt_correction_type multi-scan
_exptl_absorpt_process_details
;
Absorption correction performed with SADABS program. This is based on the
method of Blessing: Blessing, R. H., Acta Crystallogr., Sect. A 1995, 51, 33.

SADABS: Area-Detector Absorption Correction. Bruker-AXS 
within SAINT+ package, v. 6.1 (2000).
;
_exptl_crystal_colour 'dark orange'
_exptl_crystal_density_diffrn 1.420
_exptl_crystal_density_method 'not measured'
_exptl_crystal_description prism
_exptl_crystal_F_000 1648
_exptl_crystal_size_max 0.12
_exptl_crystal_size_mid 0.06
_exptl_crystal_size_min 0.06
_refine_diff_density_max 1.610
_refine_diff_density_min -0.906
_refine_diff_density_rms 0.109
_refine_ls_extinction_method none
_refine_ls_goodness_of_fit_ref 0.896
_refine_ls_hydrogen_treatment mixed
_refine_ls_matrix_type full
_refine_ls_number_parameters 415
_refine_ls_number_reflns 9298
_refine_ls_number_restraints 3
_refine_ls_restrained_S_all 0.897
_refine_ls_R_factor_all 0.0538
_refine_ls_R_factor_gt 0.0323
_refine_ls_shift/su_max 0.001
_refine_ls_shift/su_mean 0.000
_refine_ls_structure_factor_coef Fsqd
_refine_ls_weighting_details 'calc w=1/[\s^2^(Fo^2^)+(0.0163P)^2^+0.0000P] where P=(Fo^2^+2Fc^2^)/3'
_refine_ls_weighting_scheme calc
_refine_ls_wR_factor_gt 0.0524
_refine_ls_wR_factor_ref 0.0561
_reflns_number_gt 7003
_reflns_number_total 9298
_reflns_threshold_expression >2sigma(I)
_cod_data_source_file om901030q_si_002.cif
_cod_data_source_block mae342bs
_cod_original_cell_volume 3747.3(18)
_cod_original_sg_symbol_H-M P2(1)/c
_cod_database_code 4067605

loop_
_symmetry_equiv_pos_as_xyz
'x, y, z'
'-x, y+1/2, -z+1/2'
'-x, -y, -z'
'x, -y-1/2, z-1/2'

loop_
_atom_site_label
_atom_site_type_symbol
_atom_site_fract_x
_atom_site_fract_y
_atom_site_fract_z
_atom_site_U_iso_or_equiv
_atom_site_adp_type
_atom_site_occupancy
_atom_site_symmetry_multiplicity
_atom_site_calc_flag
_atom_site_refinement_flags
Os Os 0.210683(7) 0.468392(8) 0.133283(12) 0.01673(4) Uani 1 1 d D
H01 H 0.2291(17) 0.3837(10) 0.180(3) 0.040 Uiso 1 1 d D
H02 H 0.1948(15) 0.3917(11) 0.059(2) 0.024(9) Uiso 1 1 d D
H03 H 0.174(2) 0.484(3) 0.005(2) 0.094(17) Uiso 1 1 d D
P1 P 0.11120(5) 0.44230(5) 0.22733(8) 0.0207(2) Uani 1 1 d .
P2 P 0.30034(4) 0.46888(6) 0.00822(7) 0.01896(18) Uani 1 1 d .
N1 N 0.27392(14) 0.50730(15) 0.2941(2) 0.0181(6) Uani 1 1 d .
N2 N 0.31332(14) 0.62386(16) 0.3961(2) 0.0195(7) Uani 1 1 d .
C1 C 0.27539(16) 0.58701(19) 0.3101(3) 0.0172(7) Uani 1 1 d .
C2 C 0.35013(17) 0.5809(2) 0.4767(3) 0.0211(8) Uani 1 1 d .
C3 C 0.34760(17) 0.4987(2) 0.4731(3) 0.0211(8) Uani 1 1 d .
C4 C 0.31074(16) 0.4635(2) 0.3761(3) 0.0212(7) Uani 1 1 d .
C5 C 0.38162(18) 0.4481(2) 0.5724(3) 0.0261(9) Uani 1 1 d .
H5A H 0.3497 0.4088 0.5990 0.039 Uiso 1 1 calc R
H5B H 0.3966 0.4816 0.6410 0.039 Uiso 1 1 calc R
H5C H 0.4205 0.4213 0.5413 0.039 Uiso 1 1 calc R
C6 C 0.31286(19) 0.3763(2) 0.3617(3) 0.0284(9) Uani 1 1 d .
H6A H 0.2715 0.3533 0.3896 0.043 Uiso 1 1 calc R
H6B H 0.3517 0.3552 0.4097 0.043 Uiso 1 1 calc R
H6C H 0.3167 0.3632 0.2764 0.043 Uiso 1 1 calc R
C7 C 0.23318(16) 0.63307(19) 0.2260(3) 0.0173(7) Uani 1 1 d .
C8 C 0.19825(15) 0.5918(2) 0.1305(3) 0.0182(7) Uani 1 1 d .
C9 C 0.15922(16) 0.6398(2) 0.0496(3) 0.0190(8) Uani 1 1 d .
H9 H 0.1364 0.6153 -0.0183 0.023 Uiso 1 1 calc R
C10 C 0.15207(17) 0.7198(2) 0.0629(3) 0.0211(8) Uani 1 1 d .
C11 C 0.10915(18) 0.7676(2) -0.0265(3) 0.0274(9) Uani 1 1 d .
H11A H 0.0883 0.7327 -0.0885 0.041 Uiso 1 1 calc R
H11B H 0.1372 0.8066 -0.0648 0.041 Uiso 1 1 calc R
H11C H 0.0740 0.7947 0.0155 0.041 Uiso 1 1 calc R
C12 C 0.18505(17) 0.7575(2) 0.1625(3) 0.0232(8) Uani 1 1 d .
H12 H 0.1795 0.8124 0.1745 0.028 Uiso 1 1 calc R
C13 C 0.22544(17) 0.7143(2) 0.2423(3) 0.0233(8) Uani 1 1 d .
H13 H 0.2484 0.7396 0.3092 0.028 Uiso 1 1 calc R
C14 C 0.39059(18) 0.6281(2) 0.5673(3) 0.0213(8) Uani 1 1 d .
C15 C 0.36292(18) 0.6965(2) 0.6125(3) 0.0247(8) Uani 1 1 d .
H15 H 0.3187 0.7116 0.5852 0.030 Uiso 1 1 calc R
C16 C 0.39846(18) 0.7423(2) 0.6959(3) 0.0261(9) Uani 1 1 d .
H16 H 0.3777 0.7875 0.7276 0.031 Uiso 1 1 calc R
C17 C 0.46399(19) 0.7241(2) 0.7350(3) 0.0254(8) Uani 1 1 d .
C18 C 0.49227(19) 0.6575(2) 0.6871(3) 0.0280(9) Uani 1 1 d .
H18 H 0.5375 0.6445 0.7111 0.034 Uiso 1 1 calc R
C19 C 0.45663(17) 0.6093(2) 0.6053(3) 0.0243(8) Uani 1 1 d .
H19 H 0.4772 0.5634 0.5751 0.029 Uiso 1 1 calc R
C20 C 0.5018(2) 0.7737(2) 0.8281(3) 0.0329(10) Uani 1 1 d .
H20A H 0.5494 0.7589 0.8325 0.049 Uiso 1 1 calc R
H20B H 0.4835 0.7654 0.9071 0.049 Uiso 1 1 calc R
H20C H 0.4973 0.8294 0.8056 0.049 Uiso 1 1 calc R
C21 C 0.03966(17) 0.5097(2) 0.1872(3) 0.0243(8) Uani 1 1 d .
H21 H 0.0425 0.5211 0.0992 0.029 Uiso 1 1 calc R
C22 C -0.03218(18) 0.4787(2) 0.1997(4) 0.0372(10) Uani 1 1 d .
H22A H -0.0396 0.4706 0.2853 0.056 Uiso 1 1 calc R
H22B H -0.0379 0.4286 0.1564 0.056 Uiso 1 1 calc R
H22C H -0.0647 0.5171 0.1652 0.056 Uiso 1 1 calc R
C23 C 0.04588(17) 0.5899(2) 0.2500(3) 0.0255(8) Uani 1 1 d .
H23A H 0.0160 0.6278 0.2069 0.038 Uiso 1 1 calc R
H23B H 0.0924 0.6085 0.2496 0.038 Uiso 1 1 calc R
H23C H 0.0332 0.5849 0.3336 0.038 Uiso 1 1 calc R
C24 C 0.11949(19) 0.4315(2) 0.3945(3) 0.0274(9) Uani 1 1 d .
H24 H 0.1573 0.3935 0.4105 0.033 Uiso 1 1 calc R
C25 C 0.14218(19) 0.5073(2) 0.4612(3) 0.0320(10) Uani 1 1 d .
H25A H 0.1028 0.5395 0.4763 0.048 Uiso 1 1 calc R
H25B H 0.1722 0.5371 0.4115 0.048 Uiso 1 1 calc R
H25C H 0.1660 0.4936 0.5384 0.048 Uiso 1 1 calc R
C26 C 0.0605(2) 0.3963(2) 0.4572(4) 0.0402(11) Uani 1 1 d .
H26A H 0.0737 0.3875 0.5427 0.060 Uiso 1 1 calc R
H26B H 0.0477 0.3460 0.4189 0.060 Uiso 1 1 calc R
H26C H 0.0223 0.4326 0.4501 0.060 Uiso 1 1 calc R
C27 C 0.07474(19) 0.3446(2) 0.1818(4) 0.0309(9) Uani 1 1 d .
H27 H 0.0314 0.3396 0.2219 0.037 Uiso 1 1 calc R
C28 C 0.0576(2) 0.3399(2) 0.0462(4) 0.0399(11) Uani 1 1 d .
H28A H 0.0992 0.3381 0.0036 0.060 Uiso 1 1 calc R
H28B H 0.0313 0.3863 0.0200 0.060 Uiso 1 1 calc R
H28C H 0.0312 0.2922 0.0278 0.060 Uiso 1 1 calc R
C29 C 0.1182(2) 0.2749(2) 0.2244(4) 0.0429(11) Uani 1 1 d .
H29A H 0.0947 0.2257 0.2029 0.064 Uiso 1 1 calc R
H29B H 0.1269 0.2776 0.3122 0.064 Uiso 1 1 calc R
H29C H 0.1609 0.2766 0.1853 0.064 Uiso 1 1 calc R
C30 C 0.27769(18) 0.4775(2) -0.1559(3) 0.0251(8) Uani 1 1 d .
H30 H 0.3205 0.4813 -0.1978 0.030 Uiso 1 1 calc R
C31 C 0.23728(19) 0.5527(2) -0.1855(3) 0.0288(9) Uani 1 1 d .
H31A H 0.2382 0.5643 -0.2720 0.043 Uiso 1 1 calc R
H31B H 0.2571 0.5968 -0.1387 0.043 Uiso 1 1 calc R
H31C H 0.1907 0.5451 -0.1647 0.043 Uiso 1 1 calc R
C32 C 0.23870(19) 0.4067(2) -0.2095(3) 0.0319(9) Uani 1 1 d .
H32A H 0.1990 0.3973 -0.1637 0.048 Uiso 1 1 calc R
H32B H 0.2676 0.3600 -0.2050 0.048 Uiso 1 1 calc R
H32C H 0.2245 0.4175 -0.2942 0.048 Uiso 1 1 calc R
C33 C 0.36083(18) 0.5523(2) 0.0361(3) 0.0233(8) Uani 1 1 d .
H33 H 0.3332 0.5968 0.0652 0.028 Uiso 1 1 calc R
C34 C 0.41301(17) 0.5350(2) 0.1407(3) 0.0275(8) Uani 1 1 d .
H34A H 0.4459 0.4969 0.1141 0.041 Uiso 1 1 calc R
H34B H 0.3904 0.5132 0.2092 0.041 Uiso 1 1 calc R
H34C H 0.4360 0.5839 0.1656 0.041 Uiso 1 1 calc R
C35 C 0.39784(19) 0.5864(2) -0.0697(3) 0.0336(10) Uani 1 1 d .
H35A H 0.4239 0.6326 -0.0421 0.050 Uiso 1 1 calc R
H35B H 0.3650 0.6018 -0.1350 0.050 Uiso 1 1 calc R
H35C H 0.4282 0.5465 -0.0996 0.050 Uiso 1 1 calc R
C36 C 0.35638(17) 0.3803(2) 0.0181(3) 0.0239(8) Uani 1 1 d .
H36 H 0.3830 0.3853 0.0972 0.029 Uiso 1 1 calc R
C37 C 0.31902(19) 0.3016(2) 0.0250(3) 0.0306(9) Uani 1 1 d .
H37A H 0.2960 0.2900 -0.0537 0.046 Uiso 1 1 calc R
H37B H 0.2859 0.3050 0.0865 0.046 Uiso 1 1 calc R
H37C H 0.3513 0.2596 0.0465 0.046 Uiso 1 1 calc R
C38 C 0.40890(19) 0.3755(2) -0.0778(3) 0.0348(10) Uani 1 1 d .
H38A H 0.4395 0.3315 -0.0587 0.052 Uiso 1 1 calc R
H38B H 0.4345 0.4247 -0.0779 0.052 Uiso 1 1 calc R
H38C H 0.3861 0.3672 -0.1576 0.052 Uiso 1 1 calc R

loop_
_atom_site_aniso_label
_atom_site_aniso_U_11
_atom_site_aniso_U_22
_atom_site_aniso_U_33
_atom_site_aniso_U_23
_atom_site_aniso_U_13
_atom_site_aniso_U_12
Os 0.01410(7) 0.01766(7) 0.01836(7) -0.00005(7) 0.00042(4) -0.00070(7)
P1 0.0168(5) 0.0219(5) 0.0237(5) -0.0012(4) 0.0030(4) -0.0022(4)
P2 0.0167(4) 0.0204(4) 0.0196(4) -0.0003(4) 0.0000(3) 0.0012(4)
N1 0.0158(16) 0.0193(15) 0.0192(15) 0.0008(12) 0.0015(12) 0.0017(12)
N2 0.0149(16) 0.0245(16) 0.0190(16) -0.0022(13) 0.0008(12) -0.0002(13)
C1 0.0143(18) 0.0189(18) 0.0187(18) 0.0008(14) 0.0047(14) -0.0013(15)
C2 0.0157(19) 0.027(2) 0.0206(19) 0.0001(16) 0.0037(15) -0.0001(16)
C3 0.0147(19) 0.0289(19) 0.0198(18) 0.0037(15) 0.0017(15) 0.0037(15)
C4 0.0157(17) 0.0228(18) 0.0254(18) 0.0051(17) 0.0050(14) 0.0032(16)
C5 0.028(2) 0.027(2) 0.024(2) 0.0020(15) 0.0067(16) 0.0076(16)
C6 0.030(2) 0.024(2) 0.029(2) 0.0024(16) -0.0062(18) 0.0029(17)
C7 0.0107(17) 0.0212(18) 0.0203(18) 0.0046(14) 0.0033(14) -0.0013(14)
C8 0.0094(19) 0.0211(17) 0.0244(18) 0.0015(16) 0.0048(15) -0.0021(14)
C9 0.0092(17) 0.029(2) 0.0191(18) 0.0000(15) 0.0025(14) -0.0025(15)
C10 0.0130(18) 0.027(2) 0.0234(19) 0.0020(16) 0.0022(15) 0.0001(15)
C11 0.021(2) 0.027(2) 0.034(2) 0.0078(17) -0.0003(17) 0.0057(17)
C12 0.021(2) 0.0147(18) 0.034(2) 0.0006(16) 0.0006(16) 0.0012(15)
C13 0.020(2) 0.0232(19) 0.026(2) -0.0043(16) -0.0013(16) -0.0024(16)
C14 0.0173(19) 0.027(2) 0.0194(19) 0.0011(15) 0.0009(15) -0.0032(16)
C15 0.0168(19) 0.030(2) 0.026(2) 0.0030(16) -0.0042(16) 0.0023(16)
C16 0.025(2) 0.025(2) 0.028(2) -0.0008(16) -0.0043(17) 0.0007(17)
C17 0.027(2) 0.029(2) 0.0198(19) 0.0053(16) -0.0019(16) -0.0076(17)
C18 0.016(2) 0.043(2) 0.024(2) 0.0054(18) -0.0060(16) -0.0019(18)
C19 0.019(2) 0.032(2) 0.0221(19) -0.0001(16) 0.0024(15) 0.0030(16)
C20 0.032(2) 0.035(2) 0.030(2) 0.0029(18) -0.0078(18) -0.0090(19)
C21 0.0163(19) 0.032(2) 0.0244(19) -0.0017(16) 0.0003(15) -0.0022(16)
C22 0.020(2) 0.044(3) 0.047(3) -0.009(2) 0.0004(18) -0.0035(19)
C23 0.021(2) 0.031(2) 0.024(2) -0.0023(17) 0.0008(16) 0.0036(17)
C24 0.026(2) 0.031(2) 0.026(2) 0.0070(17) 0.0068(17) 0.0056(17)
C25 0.029(2) 0.047(3) 0.0194(19) -0.0006(17) 0.0012(17) 0.0039(19)
C26 0.045(3) 0.039(3) 0.039(3) 0.007(2) 0.018(2) -0.001(2)
C27 0.024(2) 0.025(2) 0.045(3) -0.0069(18) 0.0096(19) -0.0127(17)
C28 0.031(2) 0.042(3) 0.048(3) -0.020(2) 0.008(2) -0.018(2)
C29 0.045(3) 0.029(2) 0.057(3) -0.005(2) 0.018(2) -0.009(2)
C30 0.024(2) 0.032(2) 0.0190(18) 0.0006(16) 0.0013(15) 0.0034(18)
C31 0.027(2) 0.035(2) 0.023(2) 0.0052(16) -0.0025(16) 0.0081(17)
C32 0.034(2) 0.039(2) 0.021(2) -0.0043(18) -0.0049(17) 0.006(2)
C33 0.019(2) 0.023(2) 0.029(2) 0.0008(15) 0.0039(16) -0.0007(15)
C34 0.0200(19) 0.033(2) 0.0294(19) -0.0039(19) 0.0029(15) -0.0075(18)
C35 0.023(2) 0.040(2) 0.037(2) 0.0057(19) 0.0041(18) -0.0056(19)
C36 0.018(2) 0.027(2) 0.027(2) -0.0003(16) 0.0002(16) 0.0047(16)
C37 0.029(2) 0.023(2) 0.039(2) -0.0043(17) -0.0031(18) 0.0075(17)
C38 0.029(2) 0.043(3) 0.033(2) 0.0008(19) 0.0062(19) 0.0133(19)

loop_
_atom_type_symbol
_atom_type_description
_atom_type_scat_dispersion_real
_atom_type_scat_dispersion_imag
_atom_type_scat_source
C C 0.0033 0.0016 'International Tables Vol C Tables 4.2.6.8 and 6.1.1.4'
H H 0.0000 0.0000 'International Tables Vol C Tables 4.2.6.8 and 6.1.1.4'
N N 0.0061 0.0033 'International Tables Vol C Tables 4.2.6.8 and 6.1.1.4'
P P 0.1023 0.0942 'International Tables Vol C Tables 4.2.6.8 and 6.1.1.4'
Os Os -1.2165 7.6030 'International Tables Vol C Tables 4.2.6.8 and 6.1.1.4'

loop_
_geom_angle_atom_site_label_1
_geom_angle_atom_site_label_2
_geom_angle_atom_site_label_3
_geom_angle
C8 Os N1 77.08(11)
C8 Os P2 94.67(9)
N1 Os P2 93.37(7)
C8 Os P1 95.31(9)
N1 Os P1 98.80(7)
P2 Os P1 165.72(3)
C8 Os H01 160.6(13)
N1 Os H01 84.3(13)
P2 Os H01 91.5(12)
P1 Os H01 82.4(12)
C8 Os H02 143.3(12)
N1 Os H02 139.2(12)
P2 Os H02 80.1(11)
P1 Os H02 85.7(11)
H01 Os H02 55.9(15)
C8 Os H03 77.0(17)
N1 Os H03 151.9(17)
P2 Os H03 78.2(17)
P1 Os H03 94.1(17)
H01 Os H03 122(2)
H02 Os H03 66.3(18)
C24 P1 C21 108.50(16)
C24 P1 C27 100.99(17)
C21 P1 C27 101.66(17)
C24 P1 Os 115.98(12)
C21 P1 Os 115.81(12)
C27 P1 Os 111.97(12)
C30 P2 C33 102.55(16)
C30 P2 C36 103.18(16)
C33 P2 C36 102.85(16)
C30 P2 Os 115.85(12)
C33 P2 Os 114.47(11)
C36 P2 Os 116.07(12)
C4 N1 C1 116.9(3)
C4 N1 Os 129.2(2)
C1 N1 Os 114.0(2)
C1 N2 C2 118.9(3)
N2 C1 N1 124.3(3)
N2 C1 C7 119.2(3)
N1 C1 C7 116.5(3)
N2 C2 C3 120.6(3)
N2 C2 C14 114.2(3)
C3 C2 C14 125.2(3)
C2 C3 C4 117.8(3)
C2 C3 C5 122.0(3)
C4 C3 C5 120.2(3)
N1 C4 C3 121.1(3)
N1 C4 C6 119.5(3)
C3 C4 C6 119.4(3)
C3 C5 H5A 109.5
C3 C5 H5B 109.5
H5A C5 H5B 109.5
C3 C5 H5C 109.5
H5A C5 H5C 109.5
H5B C5 H5C 109.5
C4 C6 H6A 109.5
C4 C6 H6B 109.5
H6A C6 H6B 109.5
C4 C6 H6C 109.5
H6A C6 H6C 109.5
H6B C6 H6C 109.5
C13 C7 C8 122.1(3)
C13 C7 C1 120.9(3)
C8 C7 C1 117.0(3)
C9 C8 C7 114.6(3)
C9 C8 Os 130.0(3)
C7 C8 Os 115.4(2)
C10 C9 C8 124.1(3)
C10 C9 H9 118.0
C8 C9 H9 118.0
C9 C10 C12 119.3(3)
C9 C10 C11 121.4(3)
C12 C10 C11 119.3(3)
C10 C11 H11A 109.5
C10 C11 H11B 109.5
H11A C11 H11B 109.5
C10 C11 H11C 109.5
H11A C11 H11C 109.5
H11B C11 H11C 109.5
C13 C12 C10 119.3(3)
C13 C12 H12 120.3
C10 C12 H12 120.3
C12 C13 C7 120.6(3)
C12 C13 H13 119.7
C7 C13 H13 119.7
C15 C14 C19 118.1(3)
C15 C14 C2 118.9(3)
C19 C14 C2 122.9(3)
C16 C15 C14 121.1(3)
C16 C15 H15 119.5
C14 C15 H15 119.5
C15 C16 C17 121.4(3)
C15 C16 H16 119.3
C17 C16 H16 119.3
C18 C17 C16 117.5(3)
C18 C17 C20 121.6(4)
C16 C17 C20 120.9(3)
C17 C18 C19 122.0(3)
C17 C18 H18 119.0
C19 C18 H18 119.0
C18 C19 C14 119.9(3)
C18 C19 H19 120.1
C14 C19 H19 120.1
C17 C20 H20A 109.5
C17 C20 H20B 109.5
H20A C20 H20B 109.5
C17 C20 H20C 109.5
H20A C20 H20C 109.5
H20B C20 H20C 109.5
C23 C21 C22 108.2(3)
C23 C21 P1 113.5(2)
C22 C21 P1 118.1(3)
C23 C21 H21 105.3
C22 C21 H21 105.3
P1 C21 H21 105.3
C21 C22 H22A 109.5
C21 C22 H22B 109.5
H22A C22 H22B 109.5
C21 C22 H22C 109.5
H22A C22 H22C 109.5
H22B C22 H22C 109.5
C21 C23 H23A 109.5
C21 C23 H23B 109.5
H23A C23 H23B 109.5
C21 C23 H23C 109.5
H23A C23 H23C 109.5
H23B C23 H23C 109.5
C26 C24 C25 108.7(3)
C26 C24 P1 118.0(3)
C25 C24 P1 113.7(2)
C26 C24 H24 105.0
C25 C24 H24 105.0
P1 C24 H24 105.0
C24 C25 H25A 109.5
C24 C25 H25B 109.5
H25A C25 H25B 109.5
C24 C25 H25C 109.5
H25A C25 H25C 109.5
H25B C25 H25C 109.5
C24 C26 H26A 109.5
C24 C26 H26B 109.5
H26A C26 H26B 109.5
C24 C26 H26C 109.5
H26A C26 H26C 109.5
H26B C26 H26C 109.5
C28 C27 C29 110.6(3)
C28 C27 P1 111.9(3)
C29 C27 P1 113.7(3)
C28 C27 H27 106.7
C29 C27 H27 106.7
P1 C27 H27 106.7
C27 C28 H28A 109.5
C27 C28 H28B 109.5
H28A C28 H28B 109.5
C27 C28 H28C 109.5
H28A C28 H28C 109.5
H28B C28 H28C 109.5
C27 C29 H29A 109.5
C27 C29 H29B 109.5
H29A C29 H29B 109.5
C27 C29 H29C 109.5
H29A C29 H29C 109.5
H29B C29 H29C 109.5
C32 C30 C31 108.9(3)
C32 C30 P2 113.9(2)
C31 C30 P2 111.6(2)
C32 C30 H30 107.4
C31 C30 H30 107.4
P2 C30 H30 107.4
C30 C31 H31A 109.5
C30 C31 H31B 109.5
H31A C31 H31B 109.5
C30 C31 H31C 109.5
H31A C31 H31C 109.5
H31B C31 H31C 109.5
C30 C32 H32A 109.5
C30 C32 H32B 109.5
H32A C32 H32B 109.5
C30 C32 H32C 109.5
H32A C32 H32C 109.5
H32B C32 H32C 109.5
C34 C33 C35 108.2(3)
C34 C33 P2 112.2(2)
C35 C33 P2 119.5(3)
C34 C33 H33 105.2
C35 C33 H33 105.2
P2 C33 H33 105.2
C33 C34 H34A 109.5
C33 C34 H34B 109.5
H34A C34 H34B 109.5
C33 C34 H34C 109.5
H34A C34 H34C 109.5
H34B C34 H34C 109.5
C33 C35 H35A 109.5
C33 C35 H35B 109.5
H35A C35 H35B 109.5
C33 C35 H35C 109.5
H35A C35 H35C 109.5
H35B C35 H35C 109.5
C37 C36 C38 110.0(3)
C37 C36 P2 114.4(2)
C38 C36 P2 115.5(2)
C37 C36 H36 105.3
C38 C36 H36 105.3
P2 C36 H36 105.3
C36 C37 H37A 109.5
C36 C37 H37B 109.5
H37A C37 H37B 109.5
C36 C37 H37C 109.5
H37A C37 H37C 109.5
H37B C37 H37C 109.5
C36 C38 H38A 109.5
C36 C38 H38B 109.5
H38A C38 H38B 109.5
C36 C38 H38C 109.5
H38A C38 H38C 109.5
H38B C38 H38C 109.5

loop_
_geom_bond_atom_site_label_1
_geom_bond_atom_site_label_2
_geom_bond_distance
Os C8 2.111(3)
Os N1 2.219(3)
Os P2 2.3303(10)
Os P1 2.3406(10)
Os H01 1.563(10)
Os H02 1.560(10)
Os H03 1.577(10)
P1 C24 1.859(4)
P1 C21 1.861(4)
P1 C27 1.868(4)
P2 C30 1.853(3)
P2 C33 1.874(3)
P2 C36 1.874(4)
N1 C4 1.354(4)
N1 C1 1.365(4)
N2 C1 1.335(4)
N2 C2 1.337(4)
C1 C7 1.446(4)
C2 C3 1.397(5)
C2 C14 1.483(5)
C3 C4 1.399(5)
C3 C5 1.523(5)
C4 C6 1.489(5)
C5 H5A 0.9800
C5 H5B 0.9800
C5 H5C 0.9800
C6 H6A 0.9800
C6 H6B 0.9800
C6 H6C 0.9800
C7 C13 1.401(5)
C7 C8 1.416(5)
C8 C9 1.409(4)
C9 C10 1.375(5)
C9 H9 0.9500
C10 C12 1.404(5)
C10 C11 1.507(5)
C11 H11A 0.9800
C11 H11B 0.9800
C11 H11C 0.9800
C12 C13 1.371(5)
C12 H12 0.9500
C13 H13 0.9500
C14 C15 1.393(5)
C14 C19 1.394(5)
C15 C16 1.371(5)
C15 H15 0.9500
C16 C17 1.385(5)
C16 H16 0.9500
C17 C18 1.384(5)
C17 C20 1.499(5)
C18 C19 1.385(5)
C18 H18 0.9500
C19 H19 0.9500
C20 H20A 0.9800
C20 H20B 0.9800
C20 H20C 0.9800
C21 C23 1.532(5)
C21 C22 1.540(5)
C21 H21 1.0000
C22 H22A 0.9800
C22 H22B 0.9800
C22 H22C 0.9800
C23 H23A 0.9800
C23 H23B 0.9800
C23 H23C 0.9800
C24 C26 1.525(5)
C24 C25 1.538(5)
C24 H24 1.0000
C25 H25A 0.9800
C25 H25B 0.9800
C25 H25C 0.9800
C26 H26A 0.9800
C26 H26B 0.9800
C26 H26C 0.9800
C27 C28 1.523(5)
C27 C29 1.524(5)
C27 H27 1.0000
C28 H28A 0.9800
C28 H28B 0.9800
C28 H28C 0.9800
C29 H29A 0.9800
C29 H29B 0.9800
C29 H29C 0.9800
C30 C32 1.531(5)
C30 C31 1.535(5)
C30 H30 1.0000
C31 H31A 0.9800
C31 H31B 0.9800
C31 H31C 0.9800
C32 H32A 0.9800
C32 H32B 0.9800
C32 H32C 0.9800
C33 C34 1.537(5)
C33 C35 1.539(5)
C33 H33 1.0000
C34 H34A 0.9800
C34 H34B 0.9800
C34 H34C 0.9800
C35 H35A 0.9800
C35 H35B 0.9800
C35 H35C 0.9800
C36 C37 1.534(5)
C36 C38 1.540(5)
C36 H36 1.0000
C37 H37A 0.9800
C37 H37B 0.9800
C37 H37C 0.9800
C38 H38A 0.9800
C38 H38B 0.9800
C38 H38C 0.9800

loop_
_geom_torsion_atom_site_label_1
_geom_torsion_atom_site_label_2
_geom_torsion_atom_site_label_3
_geom_torsion_atom_site_label_4
_geom_torsion
C8 Os P1 C24 -94.79(16)
N1 Os P1 C24 -17.07(15)
P2 Os P1 C24 131.04(17)
C8 Os P1 C21 34.11(16)
N1 Os P1 C21 111.82(14)
P2 Os P1 C21 -100.06(18)
C8 Os P1 C27 150.04(17)
N1 Os P1 C27 -132.25(16)
P2 Os P1 C27 15.9(2)
C8 Os P2 C30 -80.41(16)
N1 Os P2 C30 -157.71(15)
P1 Os P2 C30 53.82(19)
C8 Os P2 C33 38.66(16)
N1 Os P2 C33 -38.64(14)
P1 Os P2 C33 172.89(16)
C8 Os P2 C36 158.31(16)
N1 Os P2 C36 81.02(15)
P1 Os P2 C36 -67.46(19)
C8 Os N1 C4 178.9(3)
P2 Os N1 C4 -87.0(3)
P1 Os N1 C4 85.4(3)
C8 Os N1 C1 -1.6(2)
P2 Os N1 C1 92.4(2)
P1 Os N1 C1 -95.1(2)
C2 N2 C1 N1 -3.6(5)
C2 N2 C1 C7 177.3(3)
C4 N1 C1 N2 4.0(5)
Os N1 C1 N2 -175.6(2)
C4 N1 C1 C7 -176.8(3)
Os N1 C1 C7 3.6(4)
C1 N2 C2 C3 -1.7(5)
C1 N2 C2 C14 179.6(3)
N2 C2 C3 C4 6.1(5)
C14 C2 C3 C4 -175.3(3)
N2 C2 C3 C5 -172.0(3)
C14 C2 C3 C5 6.6(6)
C1 N1 C4 C3 0.9(5)
Os N1 C4 C3 -179.7(2)
C1 N1 C4 C6 -178.2(3)
Os N1 C4 C6 1.2(4)
C2 C3 C4 N1 -5.7(5)
C5 C3 C4 N1 172.5(3)
C2 C3 C4 C6 173.4(3)
C5 C3 C4 C6 -8.4(5)
N2 C1 C7 C13 -7.8(5)
N1 C1 C7 C13 173.0(3)
N2 C1 C7 C8 174.9(3)
N1 C1 C7 C8 -4.3(4)
C13 C7 C8 C9 4.1(5)
C1 C7 C8 C9 -178.5(3)
C13 C7 C8 Os -174.5(2)
C1 C7 C8 Os 2.9(4)
N1 Os C8 C9 -179.1(3)
P2 Os C8 C9 88.6(3)
P1 Os C8 C9 -81.2(3)
N1 Os C8 C7 -0.7(2)
P2 Os C8 C7 -93.1(2)
P1 Os C8 C7 97.1(2)
C7 C8 C9 C10 -2.9(5)
Os C8 C9 C10 175.4(2)
C8 C9 C10 C12 -0.1(5)
C8 C9 C10 C11 -179.6(3)
C9 C10 C12 C13 2.1(5)
C11 C10 C12 C13 -178.4(3)
C10 C12 C13 C7 -0.9(5)
C8 C7 C13 C12 -2.4(5)
C1 C7 C13 C12 -179.6(3)
N2 C2 C14 C15 38.4(4)
C3 C2 C14 C15 -140.3(4)
N2 C2 C14 C19 -138.4(3)
C3 C2 C14 C19 42.9(5)
C19 C14 C15 C16 -2.7(5)
C2 C14 C15 C16 -179.7(3)
C14 C15 C16 C17 2.5(6)
C15 C16 C17 C18 -0.3(5)
C15 C16 C17 C20 -178.8(3)
C16 C17 C18 C19 -1.5(5)
C20 C17 C18 C19 177.0(3)
C17 C18 C19 C14 1.2(5)
C15 C14 C19 C18 1.0(5)
C2 C14 C19 C18 177.8(3)
C24 P1 C21 C23 55.5(3)
C27 P1 C21 C23 161.5(3)
Os P1 C21 C23 -76.9(3)
C24 P1 C21 C22 -72.8(3)
C27 P1 C21 C22 33.2(3)
Os P1 C21 C22 154.8(2)
C21 P1 C24 C26 61.5(3)
C27 P1 C24 C26 -44.9(3)
Os P1 C24 C26 -166.2(2)
C21 P1 C24 C25 -67.7(3)
C27 P1 C24 C25 -174.1(3)
Os P1 C24 C25 64.7(3)
C24 P1 C27 C28 175.6(3)
C21 P1 C27 C28 63.9(3)
Os P1 C27 C28 -60.4(3)
C24 P1 C27 C29 -58.1(3)
C21 P1 C27 C29 -169.9(3)
Os P1 C27 C29 65.9(3)
C33 P2 C30 C32 168.9(3)
C36 P2 C30 C32 62.3(3)
Os P2 C30 C32 -65.7(3)
C33 P2 C30 C31 -67.3(3)
C36 P2 C30 C31 -173.9(2)
Os P2 C30 C31 58.1(3)
C30 P2 C33 C34 -150.4(2)
C36 P2 C33 C34 -43.5(3)
Os P2 C33 C34 83.3(3)
C30 P2 C33 C35 -22.0(3)
C36 P2 C33 C35 84.9(3)
Os P2 C33 C35 -148.3(2)
C30 P2 C36 C37 -85.8(3)
C33 P2 C36 C37 167.8(3)
Os P2 C36 C37 42.1(3)
C30 P2 C36 C38 43.5(3)
C33 P2 C36 C38 -62.9(3)
Os P2 C36 C38 171.3(2)
